data_4077956
loop_
_publ_author_name
'Braunschweig, Holger'
'Friedrich, Maria'
'Radacki, Krzysztof'
'Wolf, Justin'

_publ_section_title
;
 Synthesis and Reactivity of Palladium- and Platinum-Bridged
 Heterobimetallic [3]Trochrocenophanes
;
_journal_issue 8
_journal_name_full Organometallics
_journal_page_first 3027
_journal_paper_doi 10.1021/om201119v
_journal_volume 31
_journal_year 2012
_chemical_formula_moiety 'C38 H60 Cr P2 Pd'
_chemical_formula_sum 'C38 H60 Cr P2 Pd'
_chemical_formula_weight 737.20
_chemical_name_common
;
?
;
_chemical_name_systematic
; 
?
;
_space_group_IT_number 14
_symmetry_cell_setting monoclinic
_symmetry_space_group_name_Hall '-P 2yn'
_symmetry_space_group_name_H-M 'P 1 21/n 1'
_atom_sites_solution_hydrogens geom
_atom_sites_solution_primary direct
_atom_sites_solution_secondary difmap
_audit_creation_method SHELXL-97
_cell_angle_alpha 90.00
_cell_angle_beta 95.335(6)
_cell_angle_gamma 90.00
_cell_formula_units_Z 4
_cell_length_a 11.2680(14)
_cell_length_b 16.9992(18)
_cell_length_c 17.921(2)
_cell_measurement_reflns_used 7377
_cell_measurement_temperature 100(2)
_cell_measurement_theta_max 27.55
_cell_measurement_theta_min 2.38
_cell_volume 3417.8(7)
_computing_cell_refinement 'Saint+ ver. 7.68A (Bruker AXS)'
_computing_data_collection 'APEX2 ver. 2010.3 (Bruker AXS)'
_computing_data_reduction 'Saint+ ver. 7.68A (Bruker AXS)'
_computing_molecular_graphics 'XP ver. 5.1 (Bruker AXS, 1998)'
_computing_publication_material 'SHELXL-97 (Sheldrick, 2008)'
_computing_structure_refinement 'SHELXL-97 (Sheldrick, 1997)'
_computing_structure_solution 'SHELXS-97 (Sheldrick, 1990)'
_diffrn_ambient_temperature 100(2)
_diffrn_measured_fraction_theta_full 1.000
_diffrn_measured_fraction_theta_max 0.997
_diffrn_measurement_device_type 'Bruker APEX-II CCD'
_diffrn_measurement_method '\f and \w scans'
_diffrn_radiation_monochromator 'multi-layer mirror'
_diffrn_radiation_source 'rotating anode'
_diffrn_radiation_type MoK\a
_diffrn_radiation_wavelength 0.71073
_diffrn_reflns_av_R_equivalents 0.0398
_diffrn_reflns_av_sigmaI/netI 0.0161
_diffrn_reflns_limit_h_max 14
_diffrn_reflns_limit_h_min -14
_diffrn_reflns_limit_k_max 22
_diffrn_reflns_limit_k_min -21
_diffrn_reflns_limit_l_max 23
_diffrn_reflns_limit_l_min -23
_diffrn_reflns_number 144941
_diffrn_reflns_theta_full 26.00
_diffrn_reflns_theta_max 27.58
_diffrn_reflns_theta_min 1.65
_exptl_absorpt_coefficient_mu 0.964
_exptl_absorpt_correction_T_max 0.7456
_exptl_absorpt_correction_T_min 0.6683
_exptl_absorpt_correction_type multi-scan
_exptl_absorpt_process_details 'Sadabs 2008/1 (Brucker 2008)'
_exptl_crystal_colour blue
_exptl_crystal_density_diffrn 1.433
_exptl_crystal_density_method 'not measured'
_exptl_crystal_description block
_exptl_crystal_F_000 1552
_exptl_crystal_size_max 0.11
_exptl_crystal_size_mid 0.09
_exptl_crystal_size_min 0.06
_refine_diff_density_max 0.446
_refine_diff_density_min -0.358
_refine_diff_density_rms 0.060
_refine_ls_extinction_method none
_refine_ls_goodness_of_fit_ref 1.046
_refine_ls_hydrogen_treatment constr
_refine_ls_matrix_type full
_refine_ls_number_parameters 381
_refine_ls_number_reflns 7894
_refine_ls_number_restraints 0
_refine_ls_restrained_S_all 1.046
_refine_ls_R_factor_all 0.0243
_refine_ls_R_factor_gt 0.0210
_refine_ls_shift/su_max 0.004
_refine_ls_shift/su_mean 0.000
_refine_ls_structure_factor_coef Fsqd
_refine_ls_weighting_details 'calc w=1/[\s^2^(Fo^2^)+(0.0180P)^2^+3.6030P] where P=(Fo^2^+2Fc^2^)/3'
_refine_ls_weighting_scheme calc
_refine_ls_wR_factor_gt 0.0505
_refine_ls_wR_factor_ref 0.0520
_reflns_number_gt 7263
_reflns_number_total 7894
_reflns_threshold_expression >2sigma(I)
_cod_data_source_file om201119v_si_002.cif
_cod_data_source_block 12
_cod_depositor_comments
;
The following automatic conversions were performed:

'_symmetry_cell_setting' value 'Monoclinic' changed to 'monoclinic'
according to /home/saulius/struct/CIF-dictionaries/cif_core.dic
dictionary named 'cif_core.dic' version 2.4.1 from 2010-06-29.

Automatic conversion script
Id: cif_fix_values 1715 2011-07-08 13:25:40Z adriana 
;
_cod_original_cell_volume 3417.9(7)
_cod_original_sg_symbol_H-M P2(1)/n
_cod_database_code 4077956

loop_
_symmetry_equiv_pos_as_xyz
'x, y, z'
'-x+1/2, y+1/2, -z+1/2'
'-x, -y, -z'
'x-1/2, -y-1/2, z-1/2'

loop_
_atom_site_label
_atom_site_type_symbol
_atom_site_fract_x
_atom_site_fract_y
_atom_site_fract_z
_atom_site_U_iso_or_equiv
_atom_site_adp_type
_atom_site_occupancy
_atom_site_symmetry_multiplicity
_atom_site_calc_flag
_atom_site_refinement_flags
Cr1 Cr 0.17816(2) 0.823403(14) 0.430541(13) 0.00974(5) Uani 1 1 d .
C1_1 C 0.18092(13) 0.70090(9) 0.39192(8) 0.0113(3) Uani 1 1 d .
C2_1 C 0.10402(14) 0.70839(9) 0.45069(8) 0.0125(3) Uani 1 1 d .
H2_1 H 0.0206 0.6986 0.4461 0.015 Uiso 1 1 calc R
C3_1 C 0.17259(14) 0.73268(9) 0.51674(9) 0.0147(3) Uani 1 1 d .
H3_1 H 0.1437 0.7412 0.5642 0.018 Uiso 1 1 calc R
C4_1 C 0.29189(14) 0.74201(9) 0.49962(9) 0.0152(3) Uani 1 1 d .
H4_1 H 0.3569 0.7587 0.5335 0.018 Uiso 1 1 calc R
C5_1 C 0.29761(13) 0.72211(9) 0.42335(9) 0.0132(3) Uani 1 1 d .
H5_1 H 0.3674 0.7228 0.3974 0.016 Uiso 1 1 calc R
C1_2 C 0.03294(13) 0.87276(9) 0.35836(8) 0.0112(3) Uani 1 1 d .
C2_2 C 0.01627(13) 0.89013(9) 0.43381(8) 0.0125(3) Uani 1 1 d .
H2_2 H -0.0626 0.8828 0.4472 0.015 Uiso 1 1 calc R
C3_2 C 0.09889(14) 0.91663(9) 0.49207(9) 0.0145(3) Uani 1 1 d .
H3_2 H 0.0674 0.9251 0.5388 0.017 Uiso 1 1 calc R
C4_2 C 0.22090(14) 0.93233(9) 0.49119(9) 0.0154(3) Uani 1 1 d .
H4_2 H 0.2616 0.9481 0.5376 0.019 Uiso 1 1 calc R
C5_2 C 0.29024(14) 0.92768(9) 0.43033(9) 0.0154(3) Uani 1 1 d .
H5_2 H 0.3721 0.9409 0.4406 0.018 Uiso 1 1 calc R
C6_2 C 0.25390(14) 0.90600(9) 0.35614(9) 0.0140(3) Uani 1 1 d .
H6_2 H 0.3140 0.9084 0.3224 0.017 Uiso 1 1 calc R
C7_2 C 0.14104(13) 0.88125(9) 0.32474(8) 0.0121(3) Uani 1 1 d .
H7_2 H 0.1367 0.8682 0.2730 0.015 Uiso 1 1 calc R
Pd1 Pd -0.052799(10) 0.697589(7) 0.244573(6) 0.01058(4) Uani 1 1 d .
C1 C -0.06165(14) 0.59255(9) 0.18048(9) 0.0168(3) Uani 1 1 d .
H1A H -0.1347 0.5639 0.1889 0.025 Uiso 1 1 calc R
H1B H 0.0078 0.5597 0.1957 0.025 Uiso 1 1 calc R
H1C H -0.0622 0.6056 0.1272 0.025 Uiso 1 1 calc R
C2 C -0.23050(14) 0.70850(9) 0.19416(8) 0.0139(3) Uani 1 1 d .
H2A H -0.2384 0.6800 0.1464 0.021 Uiso 1 1 calc R
H2B H -0.2492 0.7642 0.1851 0.021 Uiso 1 1 calc R
H2C H -0.2858 0.6864 0.2277 0.021 Uiso 1 1 calc R
P1 P 0.13023(3) 0.65713(2) 0.30236(2) 0.01019(8) Uani 1 1 d .
C1_3 C 0.12392(13) 0.55191(9) 0.33139(8) 0.0124(3) Uani 1 1 d .
H1_3 H 0.1122 0.5202 0.2843 0.015 Uiso 1 1 calc R
C2_3 C 0.01467(14) 0.53677(9) 0.37453(10) 0.0177(3) Uani 1 1 d .
H2A_3 H 0.0223 0.5674 0.4217 0.021 Uiso 1 1 calc R
H2B_3 H -0.0580 0.5549 0.3441 0.021 Uiso 1 1 calc R
C3_3 C 0.00223(15) 0.44929(10) 0.39275(10) 0.0211(4) Uani 1 1 d .
H3A_3 H -0.0663 0.4418 0.4228 0.025 Uiso 1 1 calc R
H3B_3 H -0.0136 0.4192 0.3456 0.025 Uiso 1 1 calc R
C4_3 C 0.11492(16) 0.41805(10) 0.43621(10) 0.0203(3) Uani 1 1 d .
H4A_3 H 0.1065 0.3608 0.4445 0.024 Uiso 1 1 calc R
H4B_3 H 0.1259 0.4440 0.4858 0.024 Uiso 1 1 calc R
C5_3 C 0.22406(15) 0.43313(9) 0.39388(9) 0.0173(3) Uani 1 1 d .
H5A_3 H 0.2170 0.4023 0.3468 0.021 Uiso 1 1 calc R
H5B_3 H 0.2964 0.4151 0.4247 0.021 Uiso 1 1 calc R
C6_3 C 0.23696(14) 0.52056(9) 0.37546(9) 0.0161(3) Uani 1 1 d .
H6A_3 H 0.2526 0.5508 0.4226 0.019 Uiso 1 1 calc R
H6B_3 H 0.3057 0.5279 0.3456 0.019 Uiso 1 1 calc R
C1_4 C 0.26434(14) 0.65931(9) 0.25002(9) 0.0128(3) Uani 1 1 d .
H1_4 H 0.3312 0.6343 0.2822 0.015 Uiso 1 1 calc R
C2_4 C 0.30243(14) 0.74325(9) 0.23200(9) 0.0146(3) Uani 1 1 d .
H2A_4 H 0.2375 0.7695 0.2003 0.018 Uiso 1 1 calc R
H2B_4 H 0.3170 0.7736 0.2791 0.018 Uiso 1 1 calc R
C3_4 C 0.41537(15) 0.74241(10) 0.19117(9) 0.0185(3) Uani 1 1 d .
H3A_4 H 0.4387 0.7971 0.1803 0.022 Uiso 1 1 calc R
H3B_4 H 0.4812 0.7180 0.2236 0.022 Uiso 1 1 calc R
C4_4 C 0.39480(16) 0.69639(10) 0.11818(10) 0.0212(4) Uani 1 1 d .
H4A_4 H 0.3328 0.7229 0.0843 0.025 Uiso 1 1 calc R
H4B_4 H 0.4694 0.6951 0.0930 0.025 Uiso 1 1 calc R
C5_4 C 0.35544(17) 0.61271(10) 0.13355(10) 0.0222(4) Uani 1 1 d .
H5A_4 H 0.4213 0.5845 0.1626 0.027 Uiso 1 1 calc R
H5B_4 H 0.3375 0.5847 0.0854 0.027 Uiso 1 1 calc R
C6_4 C 0.24499(16) 0.61163(10) 0.17719(9) 0.0193(3) Uani 1 1 d .
H6A_4 H 0.2256 0.5566 0.1893 0.023 Uiso 1 1 calc R
H6B_4 H 0.1764 0.6337 0.1454 0.023 Uiso 1 1 calc R
P2 P -0.08292(3) 0.82215(2) 0.29605(2) 0.01020(8) Uani 1 1 d .
C1_5 C -0.11663(13) 0.89710(9) 0.22055(8) 0.0129(3) Uani 1 1 d .
H1_5 H -0.2045 0.8939 0.2066 0.015 Uiso 1 1 calc R
C2_5 C -0.09092(15) 0.98346(9) 0.24160(9) 0.0160(3) Uani 1 1 d .
H2A_5 H -0.1274 0.9963 0.2883 0.019 Uiso 1 1 calc R
H2B_5 H -0.0038 0.9915 0.2508 0.019 Uiso 1 1 calc R
C3_5 C -0.14150(15) 1.03795(10) 0.17854(10) 0.0209(3) Uani 1 1 d .
H3A_5 H -0.2294 1.0330 0.1725 0.025 Uiso 1 1 calc R
H3B_5 H -0.1217 1.0931 0.1923 0.025 Uiso 1 1 calc R
C4_5 C -0.09179(16) 1.01841(10) 0.10419(9) 0.0211(4) Uani 1 1 d .
H4A_5 H -0.1333 1.0506 0.0638 0.025 Uiso 1 1 calc R
H4B_5 H -0.0060 1.0320 0.1076 0.025 Uiso 1 1 calc R
C5_5 C -0.10733(16) 0.93151(10) 0.08453(9) 0.0208(3) Uani 1 1 d .
H5A_5 H -0.0659 0.9199 0.0394 0.025 Uiso 1 1 calc R
H5B_5 H -0.1931 0.9201 0.0725 0.025 Uiso 1 1 calc R
C6_5 C -0.05770(15) 0.87823(10) 0.14873(9) 0.0166(3) Uani 1 1 d .
H6A_5 H 0.0295 0.8859 0.1578 0.020 Uiso 1 1 calc R
H6B_5 H -0.0727 0.8225 0.1348 0.020 Uiso 1 1 calc R
C1_6 C -0.22354(13) 0.82089(9) 0.34239(9) 0.0137(3) Uani 1 1 d .
H1_6 H -0.2842 0.8020 0.3021 0.016 Uiso 1 1 calc R
C2_6 C -0.27479(14) 0.89931(10) 0.36696(10) 0.0182(3) Uani 1 1 d .
H2A_6 H -0.2202 0.9226 0.4075 0.022 Uiso 1 1 calc R
H2B_6 H -0.2812 0.9364 0.3242 0.022 Uiso 1 1 calc R
C3_6 C -0.39786(15) 0.88749(11) 0.39483(10) 0.0223(4) Uani 1 1 d .
H3A_6 H -0.4264 0.9382 0.4137 0.027 Uiso 1 1 calc R
H3B_6 H -0.4548 0.8704 0.3525 0.027 Uiso 1 1 calc R
C4_6 C -0.39485(16) 0.82643(11) 0.45696(11) 0.0239(4) Uani 1 1 d .
H4A_6 H -0.4761 0.8192 0.4726 0.029 Uiso 1 1 calc R
H4B_6 H -0.3428 0.8452 0.5009 0.029 Uiso 1 1 calc R
C5_6 C -0.34814(15) 0.74785(10) 0.43049(10) 0.0214(4) Uani 1 1 d .
H5A_6 H -0.4039 0.7270 0.3893 0.026 Uiso 1 1 calc R
H5B_6 H -0.3443 0.7096 0.4723 0.026 Uiso 1 1 calc R
C6_6 C -0.22412(14) 0.75703(9) 0.40315(9) 0.0152(3) Uani 1 1 d .
H6A_6 H -0.1989 0.7063 0.3826 0.018 Uiso 1 1 calc R
H6B_6 H -0.1662 0.7712 0.4460 0.018 Uiso 1 1 calc R

loop_
_atom_site_aniso_label
_atom_site_aniso_U_11
_atom_site_aniso_U_22
_atom_site_aniso_U_33
_atom_site_aniso_U_23
_atom_site_aniso_U_13
_atom_site_aniso_U_12
Cr1 0.01001(11) 0.00960(11) 0.00937(11) -0.00044(9) -0.00041(9) 0.00026(9)
C1_1 0.0129(7) 0.0088(7) 0.0121(7) 0.0014(5) 0.0009(5) 0.0018(5)
C2_1 0.0143(7) 0.0093(7) 0.0141(7) 0.0019(6) 0.0024(6) 0.0012(6)
C3_1 0.0189(8) 0.0125(7) 0.0124(7) 0.0024(6) 0.0005(6) 0.0012(6)
C4_1 0.0165(8) 0.0122(7) 0.0159(7) 0.0022(6) -0.0037(6) 0.0017(6)
C5_1 0.0123(7) 0.0104(7) 0.0166(7) 0.0019(6) 0.0007(6) 0.0018(6)
C1_2 0.0112(7) 0.0089(7) 0.0132(7) 0.0007(6) -0.0011(5) 0.0019(5)
C2_2 0.0121(7) 0.0104(7) 0.0150(7) -0.0005(6) 0.0020(6) 0.0021(5)
C3_2 0.0192(8) 0.0112(7) 0.0133(7) -0.0027(6) 0.0022(6) 0.0024(6)
C4_2 0.0190(8) 0.0098(7) 0.0165(7) -0.0026(6) -0.0039(6) -0.0003(6)
C5_2 0.0138(7) 0.0096(7) 0.0223(8) 0.0004(6) -0.0009(6) -0.0017(6)
C6_2 0.0145(7) 0.0095(7) 0.0182(8) 0.0032(6) 0.0029(6) 0.0000(6)
C7_2 0.0139(7) 0.0107(7) 0.0116(7) 0.0020(6) 0.0006(6) 0.0012(6)
Pd1 0.01136(6) 0.00964(6) 0.01039(6) -0.00067(4) -0.00092(4) -0.00043(4)
C1 0.0181(8) 0.0143(8) 0.0167(8) -0.0053(6) -0.0056(6) 0.0008(6)
C2 0.0170(7) 0.0119(7) 0.0118(7) 0.0002(6) -0.0041(6) 0.0006(6)
P1 0.01146(18) 0.00870(17) 0.01050(17) -0.00019(14) 0.00162(14) 0.00057(14)
C1_3 0.0138(7) 0.0097(7) 0.0141(7) -0.0006(6) 0.0033(6) 0.0001(6)
C2_3 0.0164(8) 0.0126(8) 0.0251(9) 0.0018(6) 0.0082(6) 0.0000(6)
C3_3 0.0205(8) 0.0138(8) 0.0307(9) 0.0001(7) 0.0117(7) -0.0030(6)
C4_3 0.0286(9) 0.0114(8) 0.0225(8) 0.0037(6) 0.0106(7) 0.0010(7)
C5_3 0.0203(8) 0.0119(7) 0.0200(8) 0.0034(6) 0.0039(6) 0.0037(6)
C6_3 0.0154(7) 0.0134(7) 0.0192(8) 0.0032(6) 0.0013(6) 0.0006(6)
C1_4 0.0147(7) 0.0109(7) 0.0133(7) 0.0008(6) 0.0045(6) 0.0012(6)
C2_4 0.0183(8) 0.0111(7) 0.0152(7) -0.0001(6) 0.0053(6) -0.0005(6)
C3_4 0.0201(8) 0.0154(8) 0.0212(8) 0.0014(6) 0.0080(7) -0.0019(6)
C4_4 0.0270(9) 0.0182(8) 0.0207(8) 0.0008(7) 0.0136(7) -0.0010(7)
C5_4 0.0315(10) 0.0151(8) 0.0222(8) -0.0026(7) 0.0144(7) 0.0005(7)
C6_4 0.0281(9) 0.0128(8) 0.0184(8) -0.0036(6) 0.0102(7) -0.0034(6)
P2 0.00996(17) 0.01011(18) 0.01036(17) 0.00045(14) 0.00001(14) 0.00080(14)
C1_5 0.0130(7) 0.0129(7) 0.0123(7) 0.0024(6) -0.0015(6) 0.0009(6)
C2_5 0.0188(8) 0.0127(7) 0.0164(8) 0.0009(6) 0.0009(6) 0.0004(6)
C3_5 0.0219(8) 0.0156(8) 0.0247(9) 0.0048(7) -0.0012(7) 0.0032(7)
C4_5 0.0219(8) 0.0218(9) 0.0188(8) 0.0089(7) -0.0025(7) -0.0013(7)
C5_5 0.0262(9) 0.0235(9) 0.0121(7) 0.0039(7) -0.0020(6) -0.0022(7)
C6_5 0.0210(8) 0.0163(8) 0.0123(7) 0.0015(6) 0.0007(6) 0.0006(6)
C1_6 0.0108(7) 0.0147(7) 0.0157(7) 0.0010(6) 0.0016(6) 0.0012(6)
C2_6 0.0149(8) 0.0157(8) 0.0246(8) 0.0020(7) 0.0051(6) 0.0036(6)
C3_6 0.0148(8) 0.0215(9) 0.0319(10) 0.0022(7) 0.0086(7) 0.0048(7)
C4_6 0.0179(8) 0.0265(9) 0.0290(9) 0.0018(8) 0.0118(7) 0.0010(7)
C5_6 0.0188(8) 0.0191(8) 0.0274(9) 0.0027(7) 0.0081(7) -0.0022(7)
C6_6 0.0146(7) 0.0140(7) 0.0173(8) 0.0012(6) 0.0033(6) 0.0007(6)

loop_
_atom_type_symbol
_atom_type_description
_atom_type_scat_dispersion_real
_atom_type_scat_dispersion_imag
_atom_type_scat_source
C C 0.0033 0.0016 'International Tables Vol C Tables 4.2.6.8 and 6.1.1.4'
H H 0.0000 0.0000 'International Tables Vol C Tables 4.2.6.8 and 6.1.1.4'
P P 0.1023 0.0942 'International Tables Vol C Tables 4.2.6.8 and 6.1.1.4'
Cr Cr 0.3209 0.6236 'International Tables Vol C Tables 4.2.6.8 and 6.1.1.4'
Pd Pd -0.9988 1.0072 'International Tables Vol C Tables 4.2.6.8 and 6.1.1.4'

loop_
_geom_angle_atom_site_label_1
_geom_angle_atom_site_label_2
_geom_angle_atom_site_label_3
_geom_angle
C7_2 Cr1 C2_2 71.71(6)
C7_2 Cr1 C1_2 38.43(6)
C2_2 Cr1 C1_2 38.27(6)
C7_2 Cr1 C6_2 38.11(6)
C2_2 Cr1 C6_2 93.36(6)
C1_2 Cr1 C6_2 72.50(6)
C7_2 Cr1 C2_1 120.96(6)
C2_2 Cr1 C2_1 97.47(6)
C1_2 Cr1 C2_1 99.66(6)
C6_2 Cr1 C2_1 150.08(6)
C7_2 Cr1 C3_2 93.37(6)
C2_2 Cr1 C3_2 37.97(6)
C1_2 Cr1 C3_2 72.29(6)
C6_2 Cr1 C3_2 92.50(6)
C2_1 Cr1 C3_2 112.99(6)
C7_2 Cr1 C5_2 71.95(6)
C2_2 Cr1 C5_2 93.68(6)
C1_2 Cr1 C5_2 95.16(6)
C6_2 Cr1 C5_2 37.71(6)
C2_1 Cr1 C5_2 165.15(6)
C3_2 Cr1 C5_2 70.88(6)
C7_2 Cr1 C4_2 93.86(6)
C2_2 Cr1 C4_2 71.77(6)
C1_2 Cr1 C4_2 95.09(6)
C6_2 Cr1 C4_2 71.00(6)
C2_1 Cr1 C4_2 138.91(6)
C3_2 Cr1 C4_2 37.62(6)
C5_2 Cr1 C4_2 37.55(6)
C7_2 Cr1 C3_1 158.81(6)
C2_2 Cr1 C3_1 105.79(6)
C1_2 Cr1 C3_1 128.83(6)
C6_2 Cr1 C3_1 158.53(6)
C2_1 Cr1 C3_1 37.86(6)
C3_2 Cr1 C3_1 96.65(6)
C5_2 Cr1 C3_1 129.05(6)
C4_2 Cr1 C3_1 105.45(6)
C7_2 Cr1 C4_1 147.81(6)
C2_2 Cr1 C4_1 140.37(6)
C1_2 Cr1 C4_1 162.84(6)
C6_2 Cr1 C4_1 120.96(6)
C2_1 Cr1 C4_1 63.30(6)
C3_2 Cr1 C4_1 114.91(6)
C5_2 Cr1 C4_1 101.91(6)
C4_2 Cr1 C4_1 99.46(6)
C3_1 Cr1 C4_1 37.73(6)
C7_2 Cr1 C1_1 99.42(6)
C2_2 Cr1 C1_1 123.03(6)
C1_2 Cr1 C1_1 102.23(6)
C6_2 Cr1 C1_1 113.76(6)
C2_1 Cr1 C1_1 38.25(5)
C3_2 Cr1 C1_1 150.64(6)
C5_2 Cr1 C1_1 138.29(6)
C4_2 Cr1 C1_1 162.67(6)
C3_1 Cr1 C1_1 63.66(6)
C4_1 Cr1 C1_1 63.53(6)
C7_2 Cr1 C5_1 112.22(6)
C2_2 Cr1 C5_1 160.00(6)
C1_2 Cr1 C5_1 134.74(6)
C6_2 Cr1 C5_1 101.15(6)
C2_1 Cr1 C5_1 63.31(6)
C3_2 Cr1 C5_1 152.34(6)
C5_2 Cr1 C5_1 106.23(6)
C4_2 Cr1 C5_1 125.97(6)
C3_1 Cr1 C5_1 63.06(6)
C4_1 Cr1 C5_1 37.65(6)
C1_1 Cr1 C5_1 37.94(5)
C5_1 C1_1 C2_1 106.60(13)
C5_1 C1_1 P1 130.99(12)
C2_1 C1_1 P1 121.73(11)
C5_1 C1_1 Cr1 71.07(9)
C2_1 C1_1 Cr1 69.89(8)
P1 C1_1 Cr1 130.99(8)
C3_1 C2_1 C1_1 108.74(14)
C3_1 C2_1 Cr1 71.77(9)
C1_1 C2_1 Cr1 71.86(8)
C3_1 C2_1 H2_1 125.6
C1_1 C2_1 H2_1 125.6
Cr1 C2_1 H2_1 122.4
C2_1 C3_1 C4_1 107.90(14)
C2_1 C3_1 Cr1 70.37(9)
C4_1 C3_1 Cr1 71.20(9)
C2_1 C3_1 H3_1 126.0
C4_1 C3_1 H3_1 126.0
Cr1 C3_1 H3_1 124.0
C3_1 C4_1 C5_1 108.18(14)
C3_1 C4_1 Cr1 71.07(9)
C5_1 C4_1 Cr1 71.45(9)
C3_1 C4_1 H4_1 125.9
C5_1 C4_1 H4_1 125.9
Cr1 C4_1 H4_1 123.2
C4_1 C5_1 C1_1 108.56(13)
C4_1 C5_1 Cr1 70.90(9)
C1_1 C5_1 Cr1 70.99(8)
C4_1 C5_1 H5_1 125.7
C1_1 C5_1 H5_1 125.7
Cr1 C5_1 H5_1 124.0
C2_2 C1_2 C7_2 125.59(14)
C2_2 C1_2 P2 121.71(11)
C7_2 C1_2 P2 112.17(11)
C2_2 C1_2 Cr1 70.66(8)
C7_2 C1_2 Cr1 70.15(8)
P2 C1_2 Cr1 129.35(8)
C3_2 C2_2 C1_2 129.73(14)
C3_2 C2_2 Cr1 71.64(9)
C1_2 C2_2 Cr1 71.08(8)
C3_2 C2_2 H2_2 115.1
C1_2 C2_2 H2_2 115.1
Cr1 C2_2 H2_2 138.8
C4_2 C3_2 C2_2 129.39(15)
C4_2 C3_2 Cr1 71.51(9)
C2_2 C3_2 Cr1 70.38(9)
C4_2 C3_2 H3_2 115.3
C2_2 C3_2 H3_2 115.3
Cr1 C3_2 H3_2 139.8
C5_2 C4_2 C3_2 128.03(15)
C5_2 C4_2 Cr1 71.17(9)
C3_2 C4_2 Cr1 70.87(9)
C5_2 C4_2 H4_2 116.0
C3_2 C4_2 H4_2 116.0
Cr1 C4_2 H4_2 137.9
C4_2 C5_2 C6_2 128.11(15)
C4_2 C5_2 Cr1 71.28(9)
C6_2 C5_2 Cr1 70.71(9)
C4_2 C5_2 H5_2 115.9
C6_2 C5_2 H5_2 115.9
Cr1 C5_2 H5_2 138.1
C5_2 C6_2 C7_2 129.13(15)
C5_2 C6_2 Cr1 71.58(9)
C7_2 C6_2 Cr1 70.06(9)
C5_2 C6_2 H6_2 115.4
C7_2 C6_2 H6_2 115.4
Cr1 C6_2 H6_2 139.9
C6_2 C7_2 C1_2 129.93(14)
C6_2 C7_2 Cr1 71.83(9)
C1_2 C7_2 Cr1 71.42(8)
C6_2 C7_2 H7_2 115.0
C1_2 C7_2 H7_2 115.0
Cr1 C7_2 H7_2 138.1
C1 Pd1 C2 81.27(6)
C1 Pd1 P1 89.27(4)
C2 Pd1 P1 167.53(4)
C1 Pd1 P2 166.27(4)
C2 Pd1 P2 85.61(4)
P1 Pd1 P2 104.276(14)
Pd1 C1 H1A 109.5
Pd1 C1 H1B 109.5
H1A C1 H1B 109.5
Pd1 C1 H1C 109.5
H1A C1 H1C 109.5
H1B C1 H1C 109.5
Pd1 C2 H2A 109.5
Pd1 C2 H2B 109.5
H2A C2 H2B 109.5
Pd1 C2 H2C 109.5
H2A C2 H2C 109.5
H2B C2 H2C 109.5
C1_1 P1 C1_4 103.62(7)
C1_1 P1 C1_3 99.42(7)
C1_4 P1 C1_3 102.38(7)
C1_1 P1 Pd1 117.82(5)
C1_4 P1 Pd1 120.03(5)
C1_3 P1 Pd1 110.65(5)
C6_3 C1_3 C2_3 110.47(13)
C6_3 C1_3 P1 115.22(11)
C2_3 C1_3 P1 110.74(10)
C6_3 C1_3 H1_3 106.6
C2_3 C1_3 H1_3 106.6
P1 C1_3 H1_3 106.6
C3_3 C2_3 C1_3 111.32(13)
C3_3 C2_3 H2A_3 109.4
C1_3 C2_3 H2A_3 109.4
C3_3 C2_3 H2B_3 109.4
C1_3 C2_3 H2B_3 109.4
H2A_3 C2_3 H2B_3 108.0
C4_3 C3_3 C2_3 111.06(14)
C4_3 C3_3 H3A_3 109.4
C2_3 C3_3 H3A_3 109.4
C4_3 C3_3 H3B_3 109.4
C2_3 C3_3 H3B_3 109.4
H3A_3 C3_3 H3B_3 108.0
C3_3 C4_3 C5_3 111.07(14)
C3_3 C4_3 H4A_3 109.4
C5_3 C4_3 H4A_3 109.4
C3_3 C4_3 H4B_3 109.4
C5_3 C4_3 H4B_3 109.4
H4A_3 C4_3 H4B_3 108.0
C4_3 C5_3 C6_3 111.54(13)
C4_3 C5_3 H5A_3 109.3
C6_3 C5_3 H5A_3 109.3
C4_3 C5_3 H5B_3 109.3
C6_3 C5_3 H5B_3 109.3
H5A_3 C5_3 H5B_3 108.0
C1_3 C6_3 C5_3 110.96(13)
C1_3 C6_3 H6A_3 109.4
C5_3 C6_3 H6A_3 109.4
C1_3 C6_3 H6B_3 109.4
C5_3 C6_3 H6B_3 109.4
H6A_3 C6_3 H6B_3 108.0
C2_4 C1_4 C6_4 109.44(13)
C2_4 C1_4 P1 112.52(10)
C6_4 C1_4 P1 111.23(11)
C2_4 C1_4 H1_4 107.8
C6_4 C1_4 H1_4 107.8
P1 C1_4 H1_4 107.8
C3_4 C2_4 C1_4 110.77(13)
C3_4 C2_4 H2A_4 109.5
C1_4 C2_4 H2A_4 109.5
C3_4 C2_4 H2B_4 109.5
C1_4 C2_4 H2B_4 109.5
H2A_4 C2_4 H2B_4 108.1
C4_4 C3_4 C2_4 110.46(14)
C4_4 C3_4 H3A_4 109.6
C2_4 C3_4 H3A_4 109.6
C4_4 C3_4 H3B_4 109.6
C2_4 C3_4 H3B_4 109.6
H3A_4 C3_4 H3B_4 108.1
C5_4 C4_4 C3_4 110.37(14)
C5_4 C4_4 H4A_4 109.6
C3_4 C4_4 H4A_4 109.6
C5_4 C4_4 H4B_4 109.6
C3_4 C4_4 H4B_4 109.6
H4A_4 C4_4 H4B_4 108.1
C4_4 C5_4 C6_4 111.59(14)
C4_4 C5_4 H5A_4 109.3
C6_4 C5_4 H5A_4 109.3
C4_4 C5_4 H5B_4 109.3
C6_4 C5_4 H5B_4 109.3
H5A_4 C5_4 H5B_4 108.0
C5_4 C6_4 C1_4 111.74(14)
C5_4 C6_4 H6A_4 109.3
C1_4 C6_4 H6A_4 109.3
C5_4 C6_4 H6B_4 109.3
C1_4 C6_4 H6B_4 109.3
H6A_4 C6_4 H6B_4 107.9
C1_2 P2 C1_6 108.62(7)
C1_2 P2 C1_5 101.78(7)
C1_6 P2 C1_5 101.94(7)
C1_2 P2 Pd1 122.50(5)
C1_6 P2 Pd1 109.04(5)
C1_5 P2 Pd1 110.92(5)
C6_5 C1_5 C2_5 108.60(13)
C6_5 C1_5 P2 112.90(11)
C2_5 C1_5 P2 116.87(10)
C6_5 C1_5 H1_5 105.9
C2_5 C1_5 H1_5 105.9
P2 C1_5 H1_5 105.9
C3_5 C2_5 C1_5 110.40(13)
C3_5 C2_5 H2A_5 109.6
C1_5 C2_5 H2A_5 109.6
C3_5 C2_5 H2B_5 109.6
C1_5 C2_5 H2B_5 109.6
H2A_5 C2_5 H2B_5 108.1
C4_5 C3_5 C2_5 111.75(14)
C4_5 C3_5 H3A_5 109.3
C2_5 C3_5 H3A_5 109.3
C4_5 C3_5 H3B_5 109.3
C2_5 C3_5 H3B_5 109.3
H3A_5 C3_5 H3B_5 107.9
C5_5 C4_5 C3_5 111.61(14)
C5_5 C4_5 H4A_5 109.3
C3_5 C4_5 H4A_5 109.3
C5_5 C4_5 H4B_5 109.3
C3_5 C4_5 H4B_5 109.3
H4A_5 C4_5 H4B_5 108.0
C4_5 C5_5 C6_5 111.96(14)
C4_5 C5_5 H5A_5 109.2
C6_5 C5_5 H5A_5 109.2
C4_5 C5_5 H5B_5 109.2
C6_5 C5_5 H5B_5 109.2
H5A_5 C5_5 H5B_5 107.9
C5_5 C6_5 C1_5 110.52(13)
C5_5 C6_5 H6A_5 109.5
C1_5 C6_5 H6A_5 109.5
C5_5 C6_5 H6B_5 109.5
C1_5 C6_5 H6B_5 109.5
H6A_5 C6_5 H6B_5 108.1
C2_6 C1_6 C6_6 112.57(13)
C2_6 C1_6 P2 118.58(11)
C6_6 C1_6 P2 112.64(10)
C2_6 C1_6 H1_6 103.7
C6_6 C1_6 H1_6 103.7
P2 C1_6 H1_6 103.7
C3_6 C2_6 C1_6 110.88(14)
C3_6 C2_6 H2A_6 109.5
C1_6 C2_6 H2A_6 109.5
C3_6 C2_6 H2B_6 109.5
C1_6 C2_6 H2B_6 109.5
H2A_6 C2_6 H2B_6 108.1
C4_6 C3_6 C2_6 111.69(14)
C4_6 C3_6 H3A_6 109.3
C2_6 C3_6 H3A_6 109.3
C4_6 C3_6 H3B_6 109.3
C2_6 C3_6 H3B_6 109.3
H3A_6 C3_6 H3B_6 107.9
C3_6 C4_6 C5_6 110.77(15)
C3_6 C4_6 H4A_6 109.5
C5_6 C4_6 H4A_6 109.5
C3_6 C4_6 H4B_6 109.5
C5_6 C4_6 H4B_6 109.5
H4A_6 C4_6 H4B_6 108.1
C4_6 C5_6 C6_6 111.18(14)
C4_6 C5_6 H5A_6 109.4
C6_6 C5_6 H5A_6 109.4
C4_6 C5_6 H5B_6 109.4
C6_6 C5_6 H5B_6 109.4
H5A_6 C5_6 H5B_6 108.0
C5_6 C6_6 C1_6 111.26(13)
C5_6 C6_6 H6A_6 109.4
C1_6 C6_6 H6A_6 109.4
C5_6 C6_6 H6B_6 109.4
C1_6 C6_6 H6B_6 109.4
H6A_6 C6_6 H6B_6 108.0

loop_
_geom_bond_atom_site_label_1
_geom_bond_atom_site_label_2
_geom_bond_distance
Cr1 C7_2 2.1424(15)
Cr1 C2_2 2.1535(15)
Cr1 C1_2 2.1590(15)
Cr1 C6_2 2.1654(15)
Cr1 C2_1 2.1695(15)
Cr1 C3_2 2.1699(15)
Cr1 C5_2 2.1767(16)
Cr1 C4_2 2.1782(16)
Cr1 C3_1 2.1878(15)
Cr1 C4_1 2.1896(15)
Cr1 C1_1 2.1956(15)
Cr1 C5_1 2.1967(15)
C1_1 C5_1 1.428(2)
C1_1 C2_1 1.430(2)
C1_1 P1 1.8125(16)
C2_1 C3_1 1.414(2)
C2_1 H2_1 0.9500
C3_1 C4_1 1.415(2)
C3_1 H3_1 0.9500
C4_1 C5_1 1.415(2)
C4_1 H4_1 0.9500
C5_1 H5_1 0.9500
C1_2 C2_2 1.414(2)
C1_2 C7_2 1.416(2)
C1_2 P2 1.8494(15)
C2_2 C3_2 1.407(2)
C2_2 H2_2 0.9500
C3_2 C4_2 1.402(2)
C3_2 H3_2 0.9500
C4_2 C5_2 1.402(2)
C4_2 H4_2 0.9500
C5_2 C6_2 1.403(2)
C5_2 H5_2 0.9500
C6_2 C7_2 1.406(2)
C6_2 H6_2 0.9500
C7_2 H7_2 0.9500
Pd1 C1 2.1204(15)
Pd1 C2 2.1269(15)
Pd1 P1 2.3242(5)
Pd1 P2 2.3469(4)
C1 H1A 0.9800
C1 H1B 0.9800
C1 H1C 0.9800
C2 H2A 0.9800
C2 H2B 0.9800
C2 H2C 0.9800
P1 C1_4 1.8517(15)
P1 C1_3 1.8660(15)
C1_3 C6_3 1.531(2)
C1_3 C2_3 1.535(2)
C1_3 H1_3 1.0000
C2_3 C3_3 1.532(2)
C2_3 H2A_3 0.9900
C2_3 H2B_3 0.9900
C3_3 C4_3 1.522(2)
C3_3 H3A_3 0.9900
C3_3 H3B_3 0.9900
C4_3 C5_3 1.525(2)
C4_3 H4A_3 0.9900
C4_3 H4B_3 0.9900
C5_3 C6_3 1.532(2)
C5_3 H5A_3 0.9900
C5_3 H5B_3 0.9900
C6_3 H6A_3 0.9900
C6_3 H6B_3 0.9900
C1_4 C2_4 1.533(2)
C1_4 C6_4 1.535(2)
C1_4 H1_4 1.0000
C2_4 C3_4 1.526(2)
C2_4 H2A_4 0.9900
C2_4 H2B_4 0.9900
C3_4 C4_4 1.523(2)
C3_4 H3A_4 0.9900
C3_4 H3B_4 0.9900
C4_4 C5_4 1.523(2)
C4_4 H4A_4 0.9900
C4_4 H4B_4 0.9900
C5_4 C6_4 1.530(2)
C5_4 H5A_4 0.9900
C5_4 H5B_4 0.9900
C6_4 H6A_4 0.9900
C6_4 H6B_4 0.9900
P2 C1_6 1.8561(16)
P2 C1_5 1.8716(15)
C1_5 C6_5 1.536(2)
C1_5 C2_5 1.536(2)
C1_5 H1_5 1.0000
C2_5 C3_5 1.530(2)
C2_5 H2A_5 0.9900
C2_5 H2B_5 0.9900
C3_5 C4_5 1.529(2)
C3_5 H3A_5 0.9900
C3_5 H3B_5 0.9900
C4_5 C5_5 1.525(2)
C4_5 H4A_5 0.9900
C4_5 H4B_5 0.9900
C5_5 C6_5 1.529(2)
C5_5 H5A_5 0.9900
C5_5 H5B_5 0.9900
C6_5 H6A_5 0.9900
C6_5 H6B_5 0.9900
C1_6 C2_6 1.534(2)
C1_6 C6_6 1.538(2)
C1_6 H1_6 1.0000
C2_6 C3_6 1.530(2)
C2_6 H2A_6 0.9900
C2_6 H2B_6 0.9900
C3_6 C4_6 1.520(2)
C3_6 H3A_6 0.9900
C3_6 H3B_6 0.9900
C4_6 C5_6 1.527(2)
C4_6 H4A_6 0.9900
C4_6 H4B_6 0.9900
C5_6 C6_6 1.531(2)
C5_6 H5A_6 0.9900
C5_6 H5B_6 0.9900
C6_6 H6A_6 0.9900
C6_6 H6B_6 0.9900

loop_
_geom_torsion_atom_site_label_1
_geom_torsion_atom_site_label_2
_geom_torsion_atom_site_label_3
_geom_torsion_atom_site_label_4
_geom_torsion
C7_2 Cr1 C1_1 C5_1 114.25(9)
C2_2 Cr1 C1_1 C5_1 -171.51(9)
C1_2 Cr1 C1_1 C5_1 153.30(9)
C6_2 Cr1 C1_1 C5_1 77.23(10)
C2_1 Cr1 C1_1 C5_1 -116.57(13)
C3_2 Cr1 C1_1 C5_1 -131.15(12)
C5_2 Cr1 C1_1 C5_1 40.86(13)
C4_2 Cr1 C1_1 C5_1 -25.3(2)
C3_1 Cr1 C1_1 C5_1 -79.21(9)
C4_1 Cr1 C1_1 C5_1 -36.89(9)
C7_2 Cr1 C1_1 C2_1 -129.19(9)
C2_2 Cr1 C1_1 C2_1 -54.95(11)
C1_2 Cr1 C1_1 C2_1 -90.13(9)
C6_2 Cr1 C1_1 C2_1 -166.20(9)
C3_2 Cr1 C1_1 C2_1 -14.58(16)
C5_2 Cr1 C1_1 C2_1 157.42(9)
C4_2 Cr1 C1_1 C2_1 91.3(2)
C3_1 Cr1 C1_1 C2_1 37.36(9)
C4_1 Cr1 C1_1 C2_1 79.68(9)
C5_1 Cr1 C1_1 C2_1 116.57(13)
C7_2 Cr1 C1_1 P1 -14.12(11)
C2_2 Cr1 C1_1 P1 60.12(12)
C1_2 Cr1 C1_1 P1 24.93(11)
C6_2 Cr1 C1_1 P1 -51.13(12)
C2_1 Cr1 C1_1 P1 115.07(14)
C3_2 Cr1 C1_1 P1 100.48(14)
C5_2 Cr1 C1_1 P1 -87.51(13)
C4_2 Cr1 C1_1 P1 -153.67(16)
C3_1 Cr1 C1_1 P1 152.42(12)
C4_1 Cr1 C1_1 P1 -165.25(13)
C5_1 Cr1 C1_1 P1 -128.36(15)
C5_1 C1_1 C2_1 C3_1 -0.71(17)
P1 C1_1 C2_1 C3_1 170.80(11)
Cr1 C1_1 C2_1 C3_1 -62.70(11)
C5_1 C1_1 C2_1 Cr1 61.99(10)
P1 C1_1 C2_1 Cr1 -126.51(11)
C7_2 Cr1 C2_1 C3_1 -179.29(9)
C2_2 Cr1 C2_1 C3_1 -106.17(9)
C1_2 Cr1 C2_1 C3_1 -144.83(9)
C6_2 Cr1 C2_1 C3_1 143.58(12)
C3_2 Cr1 C2_1 C3_1 -70.08(10)
C5_2 Cr1 C2_1 C3_1 32.2(3)
C4_2 Cr1 C2_1 C3_1 -35.43(13)
C4_1 Cr1 C2_1 C3_1 37.30(9)
C1_1 Cr1 C2_1 C3_1 117.63(13)
C5_1 Cr1 C2_1 C3_1 79.65(10)
C7_2 Cr1 C2_1 C1_1 63.08(10)
C2_2 Cr1 C2_1 C1_1 136.20(9)
C1_2 Cr1 C2_1 C1_1 97.54(9)
C6_2 Cr1 C2_1 C1_1 25.95(16)
C3_2 Cr1 C2_1 C1_1 172.29(9)
C5_2 Cr1 C2_1 C1_1 -85.5(2)
C4_2 Cr1 C2_1 C1_1 -153.06(9)
C3_1 Cr1 C2_1 C1_1 -117.63(13)
C4_1 Cr1 C2_1 C1_1 -80.33(9)
C5_1 Cr1 C2_1 C1_1 -37.98(9)
C1_1 C2_1 C3_1 C4_1 1.09(17)
Cr1 C2_1 C3_1 C4_1 -61.66(11)
C1_1 C2_1 C3_1 Cr1 62.75(10)
C7_2 Cr1 C3_1 C2_1 1.7(2)
C2_2 Cr1 C3_1 C2_1 81.74(10)
C1_2 Cr1 C3_1 C2_1 46.80(12)
C6_2 Cr1 C3_1 C2_1 -125.98(16)
C3_2 Cr1 C3_1 C2_1 119.39(9)
C5_2 Cr1 C3_1 C2_1 -169.89(9)
C4_2 Cr1 C3_1 C2_1 156.72(9)
C4_1 Cr1 C3_1 C2_1 -117.78(13)
C1_1 Cr1 C3_1 C2_1 -37.74(9)
C5_1 Cr1 C3_1 C2_1 -80.39(10)
C7_2 Cr1 C3_1 C4_1 119.48(16)
C2_2 Cr1 C3_1 C4_1 -160.48(9)
C1_2 Cr1 C3_1 C4_1 164.59(9)
C6_2 Cr1 C3_1 C4_1 -8.2(2)
C2_1 Cr1 C3_1 C4_1 117.78(13)
C3_2 Cr1 C3_1 C4_1 -122.83(10)
C5_2 Cr1 C3_1 C4_1 -52.10(12)
C4_2 Cr1 C3_1 C4_1 -85.50(10)
C1_1 Cr1 C3_1 C4_1 80.05(10)
C5_1 Cr1 C3_1 C4_1 37.40(9)
C2_1 C3_1 C4_1 C5_1 -1.06(17)
Cr1 C3_1 C4_1 C5_1 -62.18(11)
C2_1 C3_1 C4_1 Cr1 61.12(11)
C7_2 Cr1 C4_1 C3_1 -143.80(11)
C2_2 Cr1 C4_1 C3_1 30.27(14)
C1_2 Cr1 C4_1 C3_1 -44.6(2)
C6_2 Cr1 C4_1 C3_1 176.51(9)
C2_1 Cr1 C4_1 C3_1 -37.43(9)
C3_2 Cr1 C4_1 C3_1 66.96(10)
C5_2 Cr1 C4_1 C3_1 141.22(9)
C4_2 Cr1 C4_1 C3_1 103.06(10)
C1_1 Cr1 C4_1 C3_1 -80.42(10)
C5_1 Cr1 C4_1 C3_1 -117.58(13)
C7_2 Cr1 C4_1 C5_1 -26.21(15)
C2_2 Cr1 C4_1 C5_1 147.86(10)
C1_2 Cr1 C4_1 C5_1 73.0(2)
C6_2 Cr1 C4_1 C5_1 -65.90(11)
C2_1 Cr1 C4_1 C5_1 80.15(10)
C3_2 Cr1 C4_1 C5_1 -175.46(9)
C5_2 Cr1 C4_1 C5_1 -101.19(10)
C4_2 Cr1 C4_1 C5_1 -139.36(9)
C3_1 Cr1 C4_1 C5_1 117.58(13)
C1_1 Cr1 C4_1 C5_1 37.17(9)
C3_1 C4_1 C5_1 C1_1 0.62(17)
Cr1 C4_1 C5_1 C1_1 -61.32(10)
C3_1 C4_1 C5_1 Cr1 61.94(11)
C2_1 C1_1 C5_1 C4_1 0.05(17)
P1 C1_1 C5_1 C4_1 -170.37(12)
Cr1 C1_1 C5_1 C4_1 61.26(11)
C2_1 C1_1 C5_1 Cr1 -61.21(10)
P1 C1_1 C5_1 Cr1 128.37(13)
C7_2 Cr1 C5_1 C4_1 165.27(9)
C2_2 Cr1 C5_1 C4_1 -97.20(18)
C1_2 Cr1 C5_1 C4_1 -156.59(9)
C6_2 Cr1 C5_1 C4_1 127.07(9)
C2_1 Cr1 C5_1 C4_1 -80.11(10)
C3_2 Cr1 C5_1 C4_1 8.90(17)
C5_2 Cr1 C5_1 C4_1 88.55(10)
C4_2 Cr1 C5_1 C4_1 52.55(11)
C3_1 Cr1 C5_1 C4_1 -37.47(9)
C1_1 Cr1 C5_1 C4_1 -118.40(13)
C7_2 Cr1 C5_1 C1_1 -76.32(10)
C2_2 Cr1 C5_1 C1_1 21.2(2)
C1_2 Cr1 C5_1 C1_1 -38.19(12)
C6_2 Cr1 C5_1 C1_1 -114.53(9)
C2_1 Cr1 C5_1 C1_1 38.30(9)
C3_2 Cr1 C5_1 C1_1 127.30(13)
C5_2 Cr1 C5_1 C1_1 -153.05(9)
C4_2 Cr1 C5_1 C1_1 170.95(9)
C3_1 Cr1 C5_1 C1_1 80.93(9)
C4_1 Cr1 C5_1 C1_1 118.40(13)
C7_2 Cr1 C1_2 C2_2 -141.49(13)
C6_2 Cr1 C1_2 C2_2 -119.92(10)
C2_1 Cr1 C1_2 C2_2 89.83(9)
C3_2 Cr1 C1_2 C2_2 -21.37(9)
C5_2 Cr1 C1_2 C2_2 -89.40(9)
C4_2 Cr1 C1_2 C2_2 -51.68(9)
C3_1 Cr1 C1_2 C2_2 62.84(11)
C4_1 Cr1 C1_2 C2_2 96.3(2)
C1_1 Cr1 C1_2 C2_2 128.73(9)
C5_1 Cr1 C1_2 C2_2 151.62(9)
C2_2 Cr1 C1_2 C7_2 141.49(13)
C6_2 Cr1 C1_2 C7_2 21.57(9)
C2_1 Cr1 C1_2 C7_2 -128.68(9)
C3_2 Cr1 C1_2 C7_2 120.12(10)
C5_2 Cr1 C1_2 C7_2 52.10(9)
C4_2 Cr1 C1_2 C7_2 89.81(9)
C3_1 Cr1 C1_2 C7_2 -155.67(9)
C4_1 Cr1 C1_2 C7_2 -122.2(2)
C1_1 Cr1 C1_2 C7_2 -89.78(9)
C5_1 Cr1 C1_2 C7_2 -66.89(11)
C7_2 Cr1 C1_2 P2 102.87(13)
C2_2 Cr1 C1_2 P2 -115.63(14)
C6_2 Cr1 C1_2 P2 124.44(11)
C2_1 Cr1 C1_2 P2 -25.81(11)
C3_2 Cr1 C1_2 P2 -137.00(11)
C5_2 Cr1 C1_2 P2 154.97(10)
C4_2 Cr1 C1_2 P2 -167.32(10)
C3_1 Cr1 C1_2 P2 -52.80(13)
C4_1 Cr1 C1_2 P2 -19.4(3)
C1_1 Cr1 C1_2 P2 13.10(11)
C5_1 Cr1 C1_2 P2 35.99(14)
C7_2 C1_2 C2_2 C3_2 -2.0(3)
P2 C1_2 C2_2 C3_2 169.08(13)
Cr1 C1_2 C2_2 C3_2 44.12(16)
C7_2 C1_2 C2_2 Cr1 -46.07(14)
P2 C1_2 C2_2 Cr1 124.96(11)
C7_2 Cr1 C2_2 C3_2 -121.61(10)
C1_2 Cr1 C2_2 C3_2 -145.66(14)
C6_2 Cr1 C2_2 C3_2 -89.77(10)
C2_1 Cr1 C2_2 C3_2 118.19(9)
C5_2 Cr1 C2_2 C3_2 -51.98(10)
C4_2 Cr1 C2_2 C3_2 -21.03(9)
C3_1 Cr1 C2_2 C3_2 80.41(10)
C4_1 Cr1 C2_2 C3_2 61.71(13)
C1_1 Cr1 C2_2 C3_2 148.93(9)
C5_1 Cr1 C2_2 C3_2 133.54(16)
C7_2 Cr1 C2_2 C1_2 24.05(9)
C6_2 Cr1 C2_2 C1_2 55.89(9)
C2_1 Cr1 C2_2 C1_2 -96.15(9)
C3_2 Cr1 C2_2 C1_2 145.66(14)
C5_2 Cr1 C2_2 C1_2 93.68(9)
C4_2 Cr1 C2_2 C1_2 124.63(10)
C3_1 Cr1 C2_2 C1_2 -133.93(9)
C4_1 Cr1 C2_2 C1_2 -152.63(10)
C1_1 Cr1 C2_2 C1_2 -65.41(10)
C5_1 Cr1 C2_2 C1_2 -80.79(19)
C1_2 C2_2 C3_2 C4_2 -0.7(3)
Cr1 C2_2 C3_2 C4_2 43.26(16)
C1_2 C2_2 C3_2 Cr1 -43.93(15)
C7_2 Cr1 C3_2 C4_2 -91.96(10)
C2_2 Cr1 C3_2 C4_2 -146.06(14)
C1_2 Cr1 C3_2 C4_2 -124.54(10)
C6_2 Cr1 C3_2 C4_2 -53.81(10)
C2_1 Cr1 C3_2 C4_2 142.26(9)
C5_2 Cr1 C3_2 C4_2 -22.37(9)
C3_1 Cr1 C3_2 C4_2 106.74(10)
C4_1 Cr1 C3_2 C4_2 72.21(10)
C1_1 Cr1 C3_2 C4_2 152.01(11)
C5_1 Cr1 C3_2 C4_2 66.23(16)
C7_2 Cr1 C3_2 C2_2 54.10(10)
C1_2 Cr1 C3_2 C2_2 21.51(9)
C6_2 Cr1 C3_2 C2_2 92.25(10)
C2_1 Cr1 C3_2 C2_2 -71.69(10)
C5_2 Cr1 C3_2 C2_2 123.68(10)
C4_2 Cr1 C3_2 C2_2 146.06(14)
C3_1 Cr1 C3_2 C2_2 -107.20(9)
C4_1 Cr1 C3_2 C2_2 -141.74(9)
C1_1 Cr1 C3_2 C2_2 -61.94(15)
C5_1 Cr1 C3_2 C2_2 -147.72(12)
C2_2 C3_2 C4_2 C5_2 2.3(3)
Cr1 C3_2 C4_2 C5_2 45.16(16)
C2_2 C3_2 C4_2 Cr1 -42.89(16)
C7_2 Cr1 C4_2 C5_2 -53.33(10)
C2_2 Cr1 C4_2 C5_2 -122.63(10)
C1_2 Cr1 C4_2 C5_2 -91.86(10)
C6_2 Cr1 C4_2 C5_2 -22.35(9)
C2_1 Cr1 C4_2 C5_2 157.13(10)
C3_2 Cr1 C4_2 C5_2 -143.84(14)
C3_1 Cr1 C4_2 C5_2 135.47(9)
C4_1 Cr1 C4_2 C5_2 97.27(10)
C1_1 Cr1 C4_2 C5_2 86.8(2)
C5_1 Cr1 C4_2 C5_2 67.82(11)
C7_2 Cr1 C4_2 C3_2 90.51(10)
C2_2 Cr1 C4_2 C3_2 21.21(9)
C1_2 Cr1 C4_2 C3_2 51.98(10)
C6_2 Cr1 C4_2 C3_2 121.49(10)
C2_1 Cr1 C4_2 C3_2 -59.03(13)
C5_2 Cr1 C4_2 C3_2 143.84(14)
C3_1 Cr1 C4_2 C3_2 -80.69(10)
C4_1 Cr1 C4_2 C3_2 -118.89(10)
C1_1 Cr1 C4_2 C3_2 -129.39(19)
C5_1 Cr1 C4_2 C3_2 -148.34(9)
C3_2 C4_2 C5_2 C6_2 -0.2(3)
Cr1 C4_2 C5_2 C6_2 44.83(15)
C3_2 C4_2 C5_2 Cr1 -45.05(16)
C7_2 Cr1 C5_2 C4_2 122.69(10)
C2_2 Cr1 C5_2 C4_2 53.28(10)
C1_2 Cr1 C5_2 C4_2 91.64(10)
C6_2 Cr1 C5_2 C4_2 144.01(14)
C2_1 Cr1 C5_2 C4_2 -85.4(2)
C3_2 Cr1 C5_2 C4_2 22.41(9)
C3_1 Cr1 C5_2 C4_2 -60.50(12)
C4_1 Cr1 C5_2 C4_2 -90.07(10)
C1_1 Cr1 C5_2 C4_2 -153.45(9)
C5_1 Cr1 C5_2 C4_2 -128.69(9)
C7_2 Cr1 C5_2 C6_2 -21.32(9)
C2_2 Cr1 C5_2 C6_2 -90.73(10)
C1_2 Cr1 C5_2 C6_2 -52.37(10)
C2_1 Cr1 C5_2 C6_2 130.6(2)
C3_2 Cr1 C5_2 C6_2 -121.60(10)
C4_2 Cr1 C5_2 C6_2 -144.01(14)
C3_1 Cr1 C5_2 C6_2 155.49(9)
C4_1 Cr1 C5_2 C6_2 125.92(9)
C1_1 Cr1 C5_2 C6_2 62.54(12)
C5_1 Cr1 C5_2 C6_2 87.30(10)
C4_2 C5_2 C6_2 C7_2 -2.3(3)
Cr1 C5_2 C6_2 C7_2 42.75(15)
C4_2 C5_2 C6_2 Cr1 -45.02(15)
C7_2 Cr1 C6_2 C5_2 145.93(14)
C2_2 Cr1 C6_2 C5_2 91.68(10)
C1_2 Cr1 C6_2 C5_2 124.20(10)
C2_1 Cr1 C6_2 C5_2 -157.05(11)
C3_2 Cr1 C6_2 C5_2 53.66(10)
C4_2 Cr1 C6_2 C5_2 22.26(9)
C3_1 Cr1 C6_2 C5_2 -61.68(19)
C4_1 Cr1 C6_2 C5_2 -67.52(11)
C1_1 Cr1 C6_2 C5_2 -139.83(9)
C5_1 Cr1 C6_2 C5_2 -102.16(10)
C2_2 Cr1 C6_2 C7_2 -54.25(9)
C1_2 Cr1 C6_2 C7_2 -21.73(9)
C2_1 Cr1 C6_2 C7_2 57.02(15)
C3_2 Cr1 C6_2 C7_2 -92.27(9)
C5_2 Cr1 C6_2 C7_2 -145.93(14)
C4_2 Cr1 C6_2 C7_2 -123.67(10)
C3_1 Cr1 C6_2 C7_2 152.39(15)
C4_1 Cr1 C6_2 C7_2 146.55(9)
C1_1 Cr1 C6_2 C7_2 74.24(10)
C5_1 Cr1 C6_2 C7_2 111.91(9)
C5_2 C6_2 C7_2 C1_2 1.4(3)
Cr1 C6_2 C7_2 C1_2 44.60(15)
C5_2 C6_2 C7_2 Cr1 -43.25(16)
C2_2 C1_2 C7_2 C6_2 1.5(3)
P2 C1_2 C7_2 C6_2 -170.25(13)
Cr1 C1_2 C7_2 C6_2 -44.74(15)
C2_2 C1_2 C7_2 Cr1 46.26(14)
P2 C1_2 C7_2 Cr1 -125.51(9)
C2_2 Cr1 C7_2 C6_2 121.42(10)
C1_2 Cr1 C7_2 C6_2 145.39(13)
C2_1 Cr1 C7_2 C6_2 -150.79(9)
C3_2 Cr1 C7_2 C6_2 89.76(9)
C5_2 Cr1 C7_2 C6_2 21.12(9)
C4_2 Cr1 C7_2 C6_2 52.07(10)
C3_1 Cr1 C7_2 C6_2 -152.01(15)
C4_1 Cr1 C7_2 C6_2 -62.55(14)
C1_1 Cr1 C7_2 C6_2 -116.77(9)
C5_1 Cr1 C7_2 C6_2 -79.50(10)
C2_2 Cr1 C7_2 C1_2 -23.96(9)
C6_2 Cr1 C7_2 C1_2 -145.39(13)
C2_1 Cr1 C7_2 C1_2 63.82(10)
C3_2 Cr1 C7_2 C1_2 -55.63(9)
C5_2 Cr1 C7_2 C1_2 -124.26(10)
C4_2 Cr1 C7_2 C1_2 -93.32(9)
C3_1 Cr1 C7_2 C1_2 62.61(19)
C4_1 Cr1 C7_2 C1_2 152.06(11)
C1_1 Cr1 C7_2 C1_2 97.85(9)
C5_1 Cr1 C7_2 C1_2 135.11(9)
C5_1 C1_1 P1 C1_4 -8.96(16)
C2_1 C1_1 P1 C1_4 -178.15(12)
Cr1 C1_1 P1 C1_4 91.75(11)
C5_1 C1_1 P1 C1_3 96.34(15)
C2_1 C1_1 P1 C1_3 -72.85(13)
Cr1 C1_1 P1 C1_3 -162.95(10)
C5_1 C1_1 P1 Pd1 -144.20(13)
C2_1 C1_1 P1 Pd1 46.61(14)
Cr1 C1_1 P1 Pd1 -43.49(12)
C1 Pd1 P1 C1_1 -159.13(7)
C2 Pd1 P1 C1_1 -118.6(2)
P2 Pd1 P1 C1_1 23.11(6)
C1 Pd1 P1 C1_4 73.10(7)
C2 Pd1 P1 C1_4 113.6(2)
P2 Pd1 P1 C1_4 -104.66(6)
C1 Pd1 P1 C1_3 -45.76(7)
C2 Pd1 P1 C1_3 -5.3(2)
P2 Pd1 P1 C1_3 136.48(5)
C1_1 P1 C1_3 C6_3 -50.95(12)
C1_4 P1 C1_3 C6_3 55.36(13)
Pd1 P1 C1_3 C6_3 -175.56(10)
C1_1 P1 C1_3 C2_3 75.33(12)
C1_4 P1 C1_3 C2_3 -178.36(11)
Pd1 P1 C1_3 C2_3 -49.28(12)
C6_3 C1_3 C2_3 C3_3 -56.09(18)
P1 C1_3 C2_3 C3_3 175.03(12)
C1_3 C2_3 C3_3 C4_3 56.14(19)
C2_3 C3_3 C4_3 C5_3 -55.57(18)
C3_3 C4_3 C5_3 C6_3 55.68(19)
C2_3 C1_3 C6_3 C5_3 55.72(17)
P1 C1_3 C6_3 C5_3 -177.86(11)
C4_3 C5_3 C6_3 C1_3 -55.90(18)
C1_1 P1 C1_4 C2_4 -66.56(12)
C1_3 P1 C1_4 C2_4 -169.60(11)
Pd1 P1 C1_4 C2_4 67.44(12)
C1_1 P1 C1_4 C6_4 170.24(11)
C1_3 P1 C1_4 C6_4 67.20(12)
Pd1 P1 C1_4 C6_4 -55.76(12)
C6_4 C1_4 C2_4 C3_4 -57.64(17)
P1 C1_4 C2_4 C3_4 178.16(11)
C1_4 C2_4 C3_4 C4_4 59.53(18)
C2_4 C3_4 C4_4 C5_4 -57.68(19)
C3_4 C4_4 C5_4 C6_4 55.4(2)
C4_4 C5_4 C6_4 C1_4 -54.9(2)
C2_4 C1_4 C6_4 C5_4 55.28(18)
P1 C1_4 C6_4 C5_4 -179.77(11)
C2_2 C1_2 P2 C1_6 12.11(14)
C7_2 C1_2 P2 C1_6 -175.75(11)
Cr1 C1_2 P2 C1_6 102.29(10)
C2_2 C1_2 P2 C1_5 119.17(13)
C7_2 C1_2 P2 C1_5 -68.69(12)
Cr1 C1_2 P2 C1_5 -150.65(9)
C2_2 C1_2 P2 Pd1 -116.40(11)
C7_2 C1_2 P2 Pd1 55.73(12)
Cr1 C1_2 P2 Pd1 -26.22(12)
C1 Pd1 P2 C1_2 -163.5(2)
C2 Pd1 P2 C1_2 179.33(7)
P1 Pd1 P2 C1_2 7.04(6)
C1 Pd1 P2 C1_6 68.2(2)
C2 Pd1 P2 C1_6 51.00(7)
P1 Pd1 P2 C1_6 -121.29(5)
C1 Pd1 P2 C1_5 -43.3(2)
C2 Pd1 P2 C1_5 -60.48(7)
P1 Pd1 P2 C1_5 127.22(5)
C1_2 P2 C1_5 C6_5 102.02(12)
C1_6 P2 C1_5 C6_5 -145.80(11)
Pd1 P2 C1_5 C6_5 -29.84(12)
C1_2 P2 C1_5 C2_5 -25.01(13)
C1_6 P2 C1_5 C2_5 87.17(13)
Pd1 P2 C1_5 C2_5 -156.87(10)
C6_5 C1_5 C2_5 C3_5 60.07(17)
P2 C1_5 C2_5 C3_5 -170.82(11)
C1_5 C2_5 C3_5 C4_5 -56.96(18)
C2_5 C3_5 C4_5 C5_5 52.51(19)
C3_5 C4_5 C5_5 C6_5 -52.35(19)
C4_5 C5_5 C6_5 C1_5 56.64(19)
C2_5 C1_5 C6_5 C5_5 -59.86(17)
P2 C1_5 C6_5 C5_5 168.85(11)
C1_2 P2 C1_6 C2_6 55.87(14)
C1_5 P2 C1_6 C2_6 -51.08(13)
Pd1 P2 C1_6 C2_6 -168.41(11)
C1_2 P2 C1_6 C6_6 -78.61(12)
C1_5 P2 C1_6 C6_6 174.44(11)
Pd1 P2 C1_6 C6_6 57.11(12)
C6_6 C1_6 C2_6 C3_6 -52.58(18)
P2 C1_6 C2_6 C3_6 172.91(12)
C1_6 C2_6 C3_6 C4_6 55.0(2)
C2_6 C3_6 C4_6 C5_6 -57.5(2)
C3_6 C4_6 C5_6 C6_6 57.1(2)
C4_6 C5_6 C6_6 C1_6 -54.53(19)
C2_6 C1_6 C6_6 C5_6 52.68(18)
P2 C1_6 C6_6 C5_6 -170.04(11)
